data_8104980
loop_
_publ_author_name
'Setshedi, Itumeleng B.'
'Smith, Mark G.'

_publ_section_title
;
 The crystal structure of
 4-phenyl-4-[2-(pyridine-4-carbonyl)hydrazinylidene]butanoic acid,
 C16H15N3O3
;
_journal_issue 1
_journal_name_full 'Zeitschrift f\"ur Kristallographie - New Crystal Structures'
_journal_page_first 133
_journal_page_last 134
_journal_paper_doi 10.1515/ncrs-2021-0429
_journal_volume 237
_journal_year 2022
_chemical_formula_moiety 'C16  H15  N3  O3'
_chemical_formula_sum 'C16 H15 N3 O3'
_chemical_formula_weight 297.31
_space_group_IT_number 14
_space_group_name_Hall '-P 2ybc'
_space_group_name_H-M_alt 'P 1 21/c 1'
_symmetry_cell_setting monoclinic
_symmetry_Int_Tables_number 14
_symmetry_space_group_name_Hall '-P 2ybc'
_symmetry_space_group_name_H-M 'P 1 21/c 1'
_atom_sites_solution_hydrogens geom
_cell_angle_alpha 90
_cell_angle_beta 114.3720(10)
_cell_angle_gamma 90
_cell_formula_units_Z 4
_cell_length_a 9.4957(3)
_cell_length_b 18.2275(5)
_cell_length_c 9.0896(3)
_cell_measurement_reflns_used 8142
_cell_measurement_temperature 173(2)
_cell_measurement_theta_max 28.23
_cell_measurement_theta_min 2.35
_cell_measurement_wavelength 0.71073
_cell_volume 1433.05(8)
_computing_molecular_graphics 'Ortep for Windows (Farrugia, 2012)'
_computing_publication_material 'WinGX publication routines (Farrugia, 2012)'
_computing_structure_refinement 'SHELXL-2018/3 (Sheldrick, 2018)'
_diffrn_ambient_temperature 173(2)
_diffrn_measured_fraction_theta_full 0.998
_diffrn_measured_fraction_theta_max 0.999
_diffrn_measurement_device_type 'Bruker D8 Venture Photon CCD area detector'
_diffrn_measurement_method '\w scans'
_diffrn_radiation_probe x-ray
_diffrn_radiation_type MoK\a
_diffrn_radiation_wavelength 0.71073
_diffrn_reflns_av_R_equivalents 0.0721
_diffrn_reflns_av_unetI/netI 0.0296
_diffrn_reflns_Laue_measured_fraction_full 0.998
_diffrn_reflns_Laue_measured_fraction_max 0.999
_diffrn_reflns_limit_h_max 12
_diffrn_reflns_limit_h_min -12
_diffrn_reflns_limit_k_max 24
_diffrn_reflns_limit_k_min -23
_diffrn_reflns_limit_l_max 11
_diffrn_reflns_limit_l_min -12
_diffrn_reflns_number 20811
_diffrn_reflns_point_group_measured_fraction_full 0.998
_diffrn_reflns_point_group_measured_fraction_max 0.999
_diffrn_reflns_theta_full 25.242
_diffrn_reflns_theta_max 27.994
_diffrn_reflns_theta_min 2.235
_diffrn_standards_interval_count .
_diffrn_standards_interval_time .
_diffrn_standards_number 0
_exptl_absorpt_coefficient_mu 0.098
_exptl_absorpt_correction_type none
_exptl_crystal_colour Colourless
_exptl_crystal_density_diffrn 1.378
_exptl_crystal_density_method 'not measured'
_exptl_crystal_description Cuboid
_exptl_crystal_F_000 624.0
_exptl_crystal_size_max 0.619
_exptl_crystal_size_mid 0.254
_exptl_crystal_size_min 0.234
_refine_diff_density_max 0.264
_refine_diff_density_min -0.255
_refine_diff_density_rms 0.045
_refine_ls_extinction_method none
_refine_ls_goodness_of_fit_ref 1.073
_refine_ls_hydrogen_treatment constr
_refine_ls_matrix_type full
_refine_ls_number_constraints 0
_refine_ls_number_parameters 199
_refine_ls_number_reflns 3443
_refine_ls_number_restraints 0
_refine_ls_restrained_S_all 1.073
_refine_ls_R_factor_all 0.0433
_refine_ls_R_factor_gt 0.038
_refine_ls_shift/su_max 0
_refine_ls_shift/su_mean 0
_refine_ls_structure_factor_coef Fsqd
_refine_ls_weighting_details 'w=1/[\s^2^(Fo^2^)+(0.0411P)^2^+0.5256P] where P=(Fo^2^+2Fc^2^)/3'
_refine_ls_weighting_scheme calc
_refine_ls_wR_factor_gt 0.098
_refine_ls_wR_factor_ref 0.1011
_reflns_Friedel_coverage 0
_reflns_number_gt 3009
_reflns_number_total 3446
_reflns_threshold_expression 'I > 2\s(I)'
_cod_data_source_file suppl_j_ncrs-2021-0429_suppl.cif
_cod_data_source_block shelx
_cod_original_sg_symbol_H-M 'P 21/c'
_cod_database_code 8104980
_exptl_crystal_f_000' 624.29
_shelx_estimated_absorpt_t_min 0.937
_shelx_estimated_absorpt_t_max 0.975

loop_
_symmetry_equiv_pos_as_xyz
'x, y, z'
'-x, y+1/2, -z+1/2'
'-x, -y, -z'
'x, -y-1/2, z-1/2'

loop_
_atom_site_label
_atom_site_type_symbol
_atom_site_fract_x
_atom_site_fract_y
_atom_site_fract_z
_atom_site_U_iso_or_equiv
_atom_site_adp_type
_atom_site_occupancy
_atom_site_site_symmetry_order
_atom_site_calc_flag
_atom_site_refinement_flags_posn
_atom_site_refinement_flags_adp
_atom_site_refinement_flags_occupancy
_atom_site_disorder_assembly
_atom_site_disorder_group
C1 C 0.61662(13) 0.15765(6) -0.15151(13) 0.0196(2) Uani 1 1 d . . . . .
C2 C 0.53059(14) 0.11646(7) -0.08990(15) 0.0252(3) Uani 1 1 d . . . . .
H2 H 0.539844 0.124459 0.016986 0.03 Uiso 1 1 calc R U . . .
C3 C 0.43079(14) 0.06337(7) -0.18705(15) 0.0260(3) Uani 1 1 d . . . . .
H3 H 0.370744 0.035936 -0.144879 0.031 Uiso 1 1 calc R U . . .
C4 C 0.50060(14) 0.08846(7) -0.39467(14) 0.0237(2) Uani 1 1 d . . . . .
H4 H 0.491771 0.07815 -0.500585 0.028 Uiso 1 1 calc R U . . .
C5 C 0.60104(14) 0.14341(7) -0.30792(14) 0.0229(2) Uani 1 1 d . . . . .
H5 H 0.657964 0.170748 -0.353972 0.028 Uiso 1 1 calc R U . . .
C6 C 0.71859(13) 0.21952(6) -0.05705(13) 0.0199(2) Uani 1 1 d . . . . .
C7 C 1.02496(13) 0.23387(6) 0.32495(14) 0.0193(2) Uani 1 1 d . . . . .
C8 C 1.07640(13) 0.15568(6) 0.37160(14) 0.0220(2) Uani 1 1 d . . . . .
H8A H 1.190778 0.154373 0.424005 0.026 Uiso 1 1 calc R U . . .
H8B H 1.042697 0.125597 0.272244 0.026 Uiso 1 1 calc R U . . .
C9 C 1.01330(13) 0.12102(6) 0.48624(14) 0.0212(2) Uani 1 1 d . . . . .
H9A H 1.093684 0.088636 0.563263 0.025 Uiso 1 1 calc R U . . .
H9B H 0.992392 0.160471 0.549382 0.025 Uiso 1 1 calc R U . . .
C10 C 0.86795(14) 0.07715(6) 0.40142(14) 0.0217(2) Uani 1 1 d . . . . .
C11 C 1.11203(13) 0.29500(6) 0.43327(13) 0.0206(2) Uani 1 1 d . . . . .
C12 C 1.06091(14) 0.36753(7) 0.39634(14) 0.0245(3) Uani 1 1 d . . . . .
H12 H 0.967967 0.377376 0.304194 0.029 Uiso 1 1 calc R U . . .
C13 C 1.14419(17) 0.42516(7) 0.49252(16) 0.0301(3) Uani 1 1 d . . . . .
H13 H 1.108799 0.474128 0.465188 0.036 Uiso 1 1 calc R U . . .
C14 C 1.27918(16) 0.41148(8) 0.62870(16) 0.0330(3) Uani 1 1 d . . . . .
H14 H 1.336257 0.451024 0.694349 0.04 Uiso 1 1 calc R U . . .
C15 C 1.33022(16) 0.34035(8) 0.66842(16) 0.0341(3) Uani 1 1 d . . . . .
H15 H 1.422212 0.330898 0.761944 0.041 Uiso 1 1 calc R U . . .
C16 C 1.24725(15) 0.28234(7) 0.57182(15) 0.0283(3) Uani 1 1 d . . . . .
H16 H 1.283044 0.233508 0.600454 0.034 Uiso 1 1 calc R U . . .
N1 N 0.82074(11) 0.19997(5) 0.09310(11) 0.0210(2) Uani 1 1 d . . . . .
H1 H 0.829793 0.15393 0.124855 0.025 Uiso 1 1 calc R U . . .
N2 N 0.41509(11) 0.04898(5) -0.33750(12) 0.0225(2) Uani 1 1 d . . . . .
N3 N 0.91012(11) 0.25417(5) 0.19479(11) 0.0203(2) Uani 1 1 d . . . . .
O1 O 0.70748(10) 0.28075(5) -0.11510(10) 0.0275(2) Uani 1 1 d . . . . .
O2 O 0.80366(11) 0.06912(5) 0.25575(10) 0.0284(2) Uani 1 1 d . . . . .
O3 O 0.81920(10) 0.04563(5) 0.50306(10) 0.0271(2) Uani 1 1 d . . . . .
H3A H 0.738051 0.021825 0.450823 0.041 Uiso 1 1 calc R U . . .

loop_
_atom_site_aniso_label
_atom_site_aniso_U_11
_atom_site_aniso_U_22
_atom_site_aniso_U_33
_atom_site_aniso_U_23
_atom_site_aniso_U_13
_atom_site_aniso_U_12
C1 0.0180(5) 0.0198(5) 0.0187(5) -0.0004(4) 0.0053(4) -0.0009(4)
C2 0.0257(6) 0.0308(6) 0.0202(5) -0.0039(5) 0.0107(5) -0.0070(5)
C3 0.0252(6) 0.0282(6) 0.0254(6) -0.0017(5) 0.0113(5) -0.0074(5)
C4 0.0274(6) 0.0240(6) 0.0170(5) -0.0007(4) 0.0066(5) -0.0015(5)
C5 0.0249(6) 0.0243(6) 0.0190(5) 0.0013(4) 0.0085(4) -0.0039(5)
C6 0.0192(5) 0.0215(5) 0.0197(5) -0.0028(4) 0.0088(4) -0.0030(4)
C7 0.0187(5) 0.0205(5) 0.0200(5) -0.0018(4) 0.0095(4) -0.0026(4)
C8 0.0195(5) 0.0215(6) 0.0242(6) -0.0040(4) 0.0081(4) 0.0008(4)
C9 0.0219(5) 0.0174(5) 0.0206(5) -0.0011(4) 0.0051(4) 0.0023(4)
C10 0.0250(6) 0.0146(5) 0.0233(6) -0.0009(4) 0.0077(5) 0.0021(4)
C11 0.0202(5) 0.0241(6) 0.0186(5) -0.0038(4) 0.0091(4) -0.0048(4)
C12 0.0268(6) 0.0254(6) 0.0209(6) -0.0035(4) 0.0095(5) -0.0037(5)
C13 0.0407(7) 0.0239(6) 0.0292(6) -0.0061(5) 0.0179(6) -0.0079(5)
C14 0.0362(7) 0.0369(7) 0.0275(6) -0.0140(5) 0.0147(6) -0.0187(6)
C15 0.0267(6) 0.0452(8) 0.0241(6) -0.0087(6) 0.0043(5) -0.0085(6)
C16 0.0251(6) 0.0305(7) 0.0248(6) -0.0030(5) 0.0057(5) -0.0017(5)
N1 0.0234(5) 0.0178(5) 0.0187(4) -0.0022(4) 0.0055(4) -0.0047(4)
N2 0.0215(5) 0.0203(5) 0.0220(5) -0.0006(4) 0.0052(4) -0.0018(4)
N3 0.0210(5) 0.0204(5) 0.0184(4) -0.0041(4) 0.0071(4) -0.0060(4)
O1 0.0298(5) 0.0219(4) 0.0256(4) 0.0020(3) 0.0061(4) -0.0043(3)
O2 0.0337(5) 0.0251(4) 0.0218(4) -0.0017(3) 0.0068(4) -0.0089(4)
O3 0.0302(5) 0.0259(4) 0.0233(4) -0.0021(3) 0.0091(4) -0.0077(4)

loop_
_atom_type_symbol
_atom_type_description
_atom_type_scat_dispersion_real
_atom_type_scat_dispersion_imag
_atom_type_scat_source
C C 0.0033 0.0016 'International Tables Vol C Tables 4.2.6.8 and 6.1.1.4'
H H 0 0 'International Tables Vol C Tables 4.2.6.8 and 6.1.1.4'
N N 0.0061 0.0033 'International Tables Vol C Tables 4.2.6.8 and 6.1.1.4'
O O 0.0106 0.006 'International Tables Vol C Tables 4.2.6.8 and 6.1.1.4'

loop_
_geom_angle_atom_site_label_1
_geom_angle_atom_site_label_2
_geom_angle_atom_site_label_3
_geom_angle
_geom_angle_site_symmetry_1
_geom_angle_site_symmetry_3
C2 C1 C5 118.66(10) . .
C2 C1 C6 121.56(10) . .
C5 C1 C6 119.68(10) . .
C1 C2 C3 118.84(11) . .
C1 C2 H2 120.6 . .
C3 C2 H2 120.6 . .
N2 C3 C2 123.07(11) . .
N2 C3 H3 118.5 . .
C2 C3 H3 118.5 . .
N2 C4 C5 123.59(11) . .
N2 C4 H4 118.2 . .
C5 C4 H4 118.2 . .
C4 C5 C1 118.36(11) . .
C4 C5 H5 120.8 . .
C1 C5 H5 120.8 . .
O1 C6 N1 125.03(10) . .
O1 C6 C1 121.24(10) . .
N1 C6 C1 113.73(10) . .
N3 C7 C11 114.86(10) . .
N3 C7 C8 125.59(10) . .
C11 C7 C8 119.55(10) . .
C7 C8 C9 114.04(9) . .
C7 C8 H8A 108.7 . .
C9 C8 H8A 108.7 . .
C7 C8 H8B 108.7 . .
C9 C8 H8B 108.7 . .
H8A C8 H8B 107.6 . .
C10 C9 C8 113.79(9) . .
C10 C9 H9A 108.8 . .
C8 C9 H9A 108.8 . .
C10 C9 H9B 108.8 . .
C8 C9 H9B 108.8 . .
H9A C9 H9B 107.7 . .
O2 C10 O3 123.00(11) . .
O2 C10 C9 124.35(11) . .
O3 C10 C9 112.61(10) . .
C16 C11 C12 118.06(11) . .
C16 C11 C7 121.64(11) . .
C12 C11 C7 120.28(10) . .
C13 C12 C11 120.86(12) . .
C13 C12 H12 119.6 . .
C11 C12 H12 119.6 . .
C12 C13 C14 120.17(13) . .
C12 C13 H13 119.9 . .
C14 C13 H13 119.9 . .
C15 C14 C13 119.84(12) . .
C15 C14 H14 120.1 . .
C13 C14 H14 120.1 . .
C14 C15 C16 120.17(13) . .
C14 C15 H15 119.9 . .
C16 C15 H15 119.9 . .
C15 C16 C11 120.88(12) . .
C15 C16 H16 119.6 . .
C11 C16 H16 119.6 . .
C6 N1 N3 118.23(10) . .
C6 N1 H1 120.9 . .
N3 N1 H1 120.9 . .
C3 N2 C4 117.46(10) . .
C7 N3 N1 117.59(10) . .
C10 O3 H3A 109.5 . .

loop_
_geom_bond_atom_site_label_1
_geom_bond_atom_site_label_2
_geom_bond_distance
_geom_bond_site_symmetry_2
C1 C2 1.3864(16) .
C1 C5 1.3917(16) .
C1 C6 1.5035(15) .
C2 C3 1.3869(17) .
C2 H2 0.95 .
C3 N2 1.3390(16) .
C3 H3 0.95 .
C4 N2 1.3399(16) .
C4 C5 1.3835(16) .
C4 H4 0.95 .
C5 H5 0.95 .
C6 O1 1.2204(14) .
C6 N1 1.3557(14) .
C7 N3 1.2888(15) .
C7 C11 1.4908(15) .
C7 C8 1.5096(16) .
C8 C9 1.5359(16) .
C8 H8A 0.99 .
C8 H8B 0.99 .
C9 C10 1.5035(16) .
C9 H9A 0.99 .
C9 H9B 0.99 .
C10 O2 1.2166(14) .
C10 O3 1.3232(15) .
C11 C16 1.3976(17) .
C11 C12 1.4007(17) .
C12 C13 1.3865(17) .
C12 H12 0.95 .
C13 C14 1.389(2) .
C13 H13 0.95 .
C14 C15 1.379(2) .
C14 H14 0.95 .
C15 C16 1.3924(18) .
C15 H15 0.95 .
C16 H16 0.95 .
N1 N3 1.3796(13) .
N1 H1 0.88 .
O3 H3A 0.84 .

loop_
_geom_hbond_atom_site_label_D
_geom_hbond_atom_site_label_H
_geom_hbond_atom_site_label_A
_geom_hbond_distance_DH
_geom_hbond_distance_HA
_geom_hbond_distance_DA
_geom_hbond_angle_DHA
_geom_hbond_site_symmetry_A
_geom_hbond_publ_flag
O3 H3A N2 0.84 1.9 2.7250(13) 167.5 3_655 yes
N1 H1 O2 0.88 2.03 2.8457(13) 154.2 . yes
C9 H9B N3 0.99 2.37 3.3559(15) 172 4_566 yes
C5 H5 N3 0.95 2.63 3.4700(15) 147.4 4_565 yes
C3 H3 O2 0.95 2.46 3.1672(15) 131.3 3_655 yes
O3 H3A N2 0.84 1.9 2.7250(13) 167.5 3_655 yes
N1 H1 O2 0.88 2.03 2.8457(13) 154.2 . yes
C9 H9B N3 0.99 2.37 3.3559(15) 172 4_566 yes
C5 H5 N3 0.95 2.63 3.4700(15) 147.4 4_565 yes
C3 H3 O2 0.95 2.46 3.1672(15) 131.3 3_655 yes

loop_
_geom_torsion_atom_site_label_1
_geom_torsion_atom_site_label_2
_geom_torsion_atom_site_label_3
_geom_torsion_atom_site_label_4
_geom_torsion
_geom_torsion_site_symmetry_1
_geom_torsion_site_symmetry_2
_geom_torsion_site_symmetry_3
_geom_torsion_site_symmetry_4
C5 C1 C2 C3 -0.88(18) . . . .
C6 C1 C2 C3 175.70(11) . . . .
C1 C2 C3 N2 1.1(2) . . . .
N2 C4 C5 C1 1.29(19) . . . .
C2 C1 C5 C4 -0.25(17) . . . .
C6 C1 C5 C4 -176.90(11) . . . .
C2 C1 C6 O1 -126.98(13) . . . .
C5 C1 C6 O1 49.56(16) . . . .
C2 C1 C6 N1 53.54(15) . . . .
C5 C1 C6 N1 -129.92(11) . . . .
N3 C7 C8 C9 -96.55(13) . . . .
C11 C7 C8 C9 84.49(12) . . . .
C7 C8 C9 C10 94.92(11) . . . .
C8 C9 C10 O2 -0.19(16) . . . .
C8 C9 C10 O3 177.62(9) . . . .
N3 C7 C11 C16 -174.37(11) . . . .
C8 C7 C11 C16 4.69(17) . . . .
N3 C7 C11 C12 4.46(16) . . . .
C8 C7 C11 C12 -176.47(10) . . . .
C16 C11 C12 C13 1.48(18) . . . .
C7 C11 C12 C13 -177.39(11) . . . .
C11 C12 C13 C14 -0.81(19) . . . .
C12 C13 C14 C15 -0.1(2) . . . .
C13 C14 C15 C16 0.4(2) . . . .
C14 C15 C16 C11 0.3(2) . . . .
C12 C11 C16 C15 -1.23(19) . . . .
C7 C11 C16 C15 177.63(11) . . . .
O1 C6 N1 N3 6.23(17) . . . .
C1 C6 N1 N3 -174.31(9) . . . .
C2 C3 N2 C4 -0.16(19) . . . .
C5 C4 N2 C3 -1.08(18) . . . .
C11 C7 N3 N1 -177.14(9) . . . .
C8 C7 N3 N1 3.86(17) . . . .
C6 N1 N3 C7 -167.86(10) . . . .
